data_1529948
loop_
_publ_author_name
'Frostaeng, S.'
'Werner, P.E.'

_publ_section_title
;
 Rietveld Profile Refinement of the Sodium Ion Conductors Na1.8 (Ga.2
 Zn.8) Si O4 and Na1.8 (Ga.2 Zn.8) Ge O4
;
_journal_name_full 'Materials Research Bulletin'
_journal_page_first 833
_journal_page_last 843
_journal_volume 24
_journal_year 1989
_chemical_formula_sum 'Ga0.2 Ge Na1.8 O4 Zn0.8'
_chemical_name_systematic 'Na1.8 (Ga0.2 Zn0.8) (Ge O4)'
_space_group_IT_number 29
_symmetry_space_group_name_Hall 'P 2c -2ac'
_symmetry_space_group_name_H-M 'P c a 21'
_cell_angle_alpha 90
_cell_angle_beta 90
_cell_angle_gamma 90
_cell_formula_units_Z 8
_cell_length_a 10.6366
_cell_length_b 5.3289
_cell_length_c 14.7905
_cell_volume 838.346
_citation_journal_id_ASTM MRBUAC
_cod_data_source_file Frostaeng_MRBUAC_1989_1915.cif
_cod_data_source_block Ga0.2Ge1Na1.8O4Zn0.8
_cod_original_cell_volume 838.3458
_cod_original_formula_sum 'Ga0.2 Ge1 Na1.8 O4 Zn0.8'
_cod_database_code 1529948

loop_
_symmetry_equiv_pos_as_xyz
x,y,z
-x,-y,z+1/2
-x+1/2,y,z+1/2
x+1/2,-y,z

loop_
_atom_site_label
_atom_site_type_symbol
_atom_site_fract_x
_atom_site_fract_y
_atom_site_fract_z
_atom_site_occupancy
_atom_site_U_iso_or_equiv
Na3 Na+1 0.226 0.553 0.31 0.9 0.0
Ge1 Ge+4 0.025 0.446 0.687 1 0.0
Ge2 Ge+4 0.224 0.556 0.063 1 0.0
O4 O-2 0.231 0.883 0.044 1 0.0
Na4 Na+1 0.226 0.053 0.19 0.9 0.0
O6 O-2 0.059 0.455 0.081 1 0.0
Ga1 Ga+3 0.224 0.056 0.437 0.2 0.0
O3 O-2 0.231 0.383 0.456 1 0.0
Zn1 Zn+2 0.224 0.056 0.437 0.8 0.0
O5 O-2 0.059 0.955 0.419 1 0.0
Na2 Na+1 0.012 0.032 0.058 0.9 0.0
Na1 Na+1 0.012 0.532 0.442 0.9 0.0
O1 O-2 0.205 0.968 0.841 1 0.0
O7 O-2 0.015 0.872 0.213 1 0.0
Zn2 Zn+2 0.025 0.946 0.813 0.8 0.0
Ga2 Ga+3 0.025 0.946 0.813 0.2 0.0
O2 O-2 0.205 0.468 0.659 1 0.0
O8 O-2 0.015 0.372 0.287 1 0.0
